data_2240082
loop_
_publ_author_name
'Li, Ya-Ping'
'Sun, Dajun'
'Ming, Julia'
'Han, Liying'
'Su, Guan-Fang'

_publ_section_title
;
 Crystal structure of
 bis{2-[(2-hydroxyethyl)amino]ethanol-\k^3^<i>O</i>,<i>N</i>,<i>O</i>'}copper(II)
 terephthalate
;
_journal_coeditor_code WM5069
_journal_issue 11
_journal_name_full 'Acta Crystallographica Section E'
_journal_page_first m372
_journal_page_last m373
_journal_paper_doi 10.1107/S1600536814022272
_journal_volume 70
_journal_year 2014
_chemical_formula_iupac '[Cu (C4 H11 N O2)2] (C8 H4 O4)'
_chemical_formula_moiety 'C8 H22 Cu N2 O4 2+, C8 H4 O4 2-'
_chemical_formula_sum 'C16 H26 Cu N2 O8'
_chemical_formula_weight 437.93
_chemical_name_systematic
'Bis{2-[(2-hydroxyethyl)amino]ethanol-\k^3^<i>O</i>,<i>N</i>,<i>O</i>'}copper(II) terephthalate'
_space_group_IT_number 14
_symmetry_cell_setting monoclinic
_symmetry_space_group_name_Hall '-P 2ybc'
_symmetry_space_group_name_H-M 'P 1 21/c 1'
_atom_sites_solution_hydrogens geom
_atom_sites_solution_primary direct
_atom_sites_solution_secondary difmap
_audit_creation_method SHELXL-97
_cell_angle_alpha 90.00
_cell_angle_beta 91.695(2)
_cell_angle_gamma 90.00
_cell_formula_units_Z 2
_cell_length_a 8.6013(9)
_cell_length_b 9.0398(9)
_cell_length_c 11.5732(12)
_cell_measurement_reflns_used 1780
_cell_measurement_temperature 293(2)
_cell_measurement_theta_max 22.84
_cell_measurement_theta_min 1.68
_cell_volume 899.47(16)
_computing_cell_refinement
;
SAINT (Bruker, 2002)
;
_computing_data_collection
;
APEX2 (Bruker, 2002)
;
_computing_data_reduction
;
SAINT (Bruker, 2002)
;
_computing_molecular_graphics
;
SHELXL97 (Sheldrick, 2008)
;
_computing_publication_material
;
SHELXTL (Sheldrick, 2008) and publCIF (Westrip, 2010)
;
_computing_structure_refinement
;
SHELXL97 (Sheldrick, 2008)
;
_computing_structure_solution
;
SHELXS97 (Sheldrick, 2008)
;
_diffrn_ambient_temperature 293(2)
_diffrn_measured_fraction_theta_full 1.000
_diffrn_measured_fraction_theta_max 0.999
_diffrn_measurement_device_type 'Bruker SMART APEXII CCD'
_diffrn_measurement_method 'phi and omega scans'
_diffrn_radiation_monochromator graphite
_diffrn_radiation_source 'fine-focus sealed tube'
_diffrn_radiation_type MoK\a
_diffrn_radiation_wavelength 0.71073
_diffrn_reflns_av_R_equivalents 0.0342
_diffrn_reflns_av_sigmaI/netI 0.0343
_diffrn_reflns_limit_h_max 8
_diffrn_reflns_limit_h_min -10
_diffrn_reflns_limit_k_max 11
_diffrn_reflns_limit_k_min -11
_diffrn_reflns_limit_l_max 14
_diffrn_reflns_limit_l_min -12
_diffrn_reflns_number 4784
_diffrn_reflns_theta_full 25.00
_diffrn_reflns_theta_max 26.06
_diffrn_reflns_theta_min 2.37
_exptl_absorpt_coefficient_mu 1.263
_exptl_absorpt_correction_T_max 0.812
_exptl_absorpt_correction_T_min 0.728
_exptl_absorpt_correction_type multi-scan
_exptl_absorpt_process_details
;
(<i>SADABS</i>; Bruker, 2002)
;
_exptl_crystal_colour blue
_exptl_crystal_density_diffrn 1.617
_exptl_crystal_density_method 'not measured'
_exptl_crystal_description block
_exptl_crystal_F_000 458
_exptl_crystal_size_max 0.29
_exptl_crystal_size_mid 0.27
_exptl_crystal_size_min 0.26
_refine_diff_density_max 0.308
_refine_diff_density_min -0.826
_refine_ls_extinction_method none
_refine_ls_goodness_of_fit_ref 1.078
_refine_ls_hydrogen_treatment mixed
_refine_ls_matrix_type full
_refine_ls_number_parameters 133
_refine_ls_number_reflns 1780
_refine_ls_number_restraints 3
_refine_ls_restrained_S_all 1.079
_refine_ls_R_factor_all 0.0327
_refine_ls_R_factor_gt 0.0300
_refine_ls_shift/su_max 0.000
_refine_ls_shift/su_mean 0.000
_refine_ls_structure_factor_coef Fsqd
_refine_ls_weighting_details 'calc w=1/[\s^2^(Fo^2^)+(0.0446P)^2^+0.3198P] where P=(Fo^2^+2Fc^2^)/3'
_refine_ls_weighting_scheme calc
_refine_ls_wR_factor_gt 0.0786
_refine_ls_wR_factor_ref 0.0798
_reflns_number_gt 1611
_reflns_number_total 1780
_reflns_threshold_expression I>2sigma(I)
_cod_data_source_file wm5069sup1.cf
_cod_data_source_block I
_cod_original_sg_symbol_H-M 'P 21/c'
_cod_database_code 2240082
_cod_database_fobs_code 2240082

loop_
_symmetry_equiv_pos_as_xyz
'x, y, z'
'-x, y+1/2, -z+1/2'
'-x, -y, -z'
'x, -y-1/2, z-1/2'

loop_
_atom_site_type_symbol
_atom_site_label
_atom_site_fract_x
_atom_site_fract_y
_atom_site_fract_z
_atom_site_U_iso_or_equiv
_atom_site_adp_type
_atom_site_calc_flag
_atom_site_refinement_flags
_atom_site_occupancy
_atom_site_symmetry_multiplicity
C C1 1.3193(2) 0.5638(2) 0.79022(15) 0.0172(4) Uani d . 1 1
C C2 1.4142(2) 0.5319(2) 0.89901(16) 0.0152(4) Uani d . 1 1
C C3 1.5213(2) 0.4163(2) 0.90128(16) 0.0182(4) Uani d . 1 1
H H3 1.5359 0.3603 0.8351 0.022 Uiso calc R 1 1
C C4 1.3941(2) 0.6154(2) 0.99805(15) 0.0181(4) Uani d . 1 1
H H4 1.3232 0.6932 0.9968 0.022 Uiso calc R 1 1
C C5 1.1185(2) 0.3121(2) 1.02670(17) 0.0256(4) Uani d . 1 1
H H5A 1.2286 0.2892 1.0319 0.031 Uiso calc R 1 1
H H5B 1.1057 0.4155 1.0468 0.031 Uiso calc R 1 1
C C6 1.0583(2) 0.2870(2) 0.90354(17) 0.0235(4) Uani d . 1 1
H H6A 0.9534 0.3259 0.8956 0.028 Uiso calc R 1 1
H H6B 1.1229 0.3417 0.8511 0.028 Uiso calc R 1 1
C C7 1.2043(2) 0.0697(2) 0.82537(15) 0.0233(4) Uani d . 1 1
H H7A 1.2537 0.1440 0.7784 0.028 Uiso calc R 1 1
H H7B 1.1821 -0.0158 0.7769 0.028 Uiso calc R 1 1
C C8 1.3139(2) 0.0254(2) 0.92433(18) 0.0229(4) Uani d . 1 1
H H8A 1.3931 -0.0412 0.8968 0.027 Uiso calc R 1 1
H H8B 1.3649 0.1123 0.9568 0.027 Uiso calc R 1 1
N N1 1.05698(17) 0.12937(17) 0.86951(12) 0.0159(3) Uani d D 1 1
H H1A 0.985(2) 0.123(2) 0.8179(16) 0.024 Uiso d D 1 1
O O1 1.20598(16) 0.64876(16) 0.79517(11) 0.0258(3) Uani d . 1 1
O O2 1.3607(2) 0.49850(17) 0.70051(13) 0.0334(4) Uani d . 1 1
O O3 1.03789(17) 0.22244(15) 1.10678(11) 0.0211(3) Uani d D 1 1
H H3A 0.956(2) 0.259(3) 1.127(2) 0.032 Uiso d D 1 1
O O4 1.22477(15) -0.04666(15) 1.01071(11) 0.0163(3) Uani d D 1 1
H H4A 1.270(3) -0.031(3) 1.0742(16) 0.025 Uiso d D 1 1
Cu Cu1 1.0000 0.0000 1.0000 0.01196(13) Uani d S 1 2

loop_
_atom_site_aniso_label
_atom_site_aniso_U_11
_atom_site_aniso_U_22
_atom_site_aniso_U_33
_atom_site_aniso_U_12
_atom_site_aniso_U_13
_atom_site_aniso_U_23
C1 0.0139(9) 0.0228(10) 0.0149(9) -0.0016(8) -0.0017(7) 0.0012(7)
C2 0.0130(9) 0.0170(8) 0.0156(8) -0.0019(8) -0.0020(7) 0.0018(7)
C3 0.0173(9) 0.0203(9) 0.0168(8) 0.0013(7) -0.0014(7) -0.0034(7)
C4 0.0162(9) 0.0189(9) 0.0192(9) 0.0040(8) -0.0023(7) -0.0008(7)
C5 0.0279(11) 0.0218(10) 0.0268(10) -0.0081(8) -0.0029(8) -0.0039(8)
C6 0.0283(11) 0.0185(9) 0.0235(10) -0.0043(8) -0.0035(8) 0.0038(8)
C7 0.0184(10) 0.0378(12) 0.0137(8) 0.0013(9) 0.0006(7) 0.0045(8)
C8 0.0140(10) 0.0371(11) 0.0176(9) 0.0004(8) 0.0027(8) 0.0047(8)
N1 0.0135(8) 0.0210(8) 0.0128(7) -0.0019(6) -0.0052(6) 0.0016(6)
O1 0.0223(8) 0.0351(8) 0.0195(7) 0.0124(6) -0.0071(5) -0.0038(6)
O2 0.0252(9) 0.0597(13) 0.0149(7) 0.0192(7) -0.0050(6) -0.0049(6)
O3 0.0216(7) 0.0223(7) 0.0194(6) 0.0015(6) -0.0005(5) -0.0037(5)
O4 0.0126(6) 0.0238(7) 0.0125(6) 0.0002(6) -0.0023(5) 0.0010(5)
Cu1 0.01017(19) 0.0143(2) 0.01133(18) -0.00020(10) -0.00122(12) 0.00137(10)

loop_
_atom_type_symbol
_atom_type_description
_atom_type_scat_dispersion_real
_atom_type_scat_dispersion_imag
_atom_type_scat_source
C C 0.0033 0.0016 'International Tables Vol C Tables 4.2.6.8 and 6.1.1.4'
H H 0.0000 0.0000 'International Tables Vol C Tables 4.2.6.8 and 6.1.1.4'
N N 0.0061 0.0033 'International Tables Vol C Tables 4.2.6.8 and 6.1.1.4'
O O 0.0106 0.0060 'International Tables Vol C Tables 4.2.6.8 and 6.1.1.4'
Cu Cu 0.3201 1.2651 'International Tables Vol C Tables 4.2.6.8 and 6.1.1.4'

loop_
_geom_angle_atom_site_label_1
_geom_angle_atom_site_label_2
_geom_angle_atom_site_label_3
_geom_angle_site_symmetry_1
_geom_angle_site_symmetry_3
_geom_angle
O1 C1 O2 . . 124.81(17)
O1 C1 C2 . . 119.04(16)
O2 C1 C2 . . 116.13(16)
C4 C2 C3 . . 119.43(17)
C4 C2 C1 . . 120.51(17)
C3 C2 C1 . . 120.05(17)
C4 C3 C2 3_867 . 120.13(17)
C4 C3 H3 3_867 . 119.9
C2 C3 H3 . . 119.9
C3 C4 C2 3_867 . 120.43(17)
C3 C4 H4 3_867 . 119.8
C2 C4 H4 . . 119.8
O3 C5 C6 . . 111.45(16)
O3 C5 H5A . . 109.3
C6 C5 H5A . . 109.3
O3 C5 H5B . . 109.3
C6 C5 H5B . . 109.3
H5A C5 H5B . . 108.0
N1 C6 C5 . . 113.19(15)
N1 C6 H6A . . 108.9
C5 C6 H6A . . 108.9
N1 C6 H6B . . 108.9
C5 C6 H6B . . 108.9
H6A C6 H6B . . 107.8
N1 C7 C8 . . 110.78(15)
N1 C7 H7A . . 109.5
C8 C7 H7A . . 109.5
N1 C7 H7B . . 109.5
C8 C7 H7B . . 109.5
H7A C7 H7B . . 108.1
O4 C8 C7 . . 108.27(16)
O4 C8 H8A . . 110.0
C7 C8 H8A . . 110.0
O4 C8 H8B . . 110.0
C7 C8 H8B . . 110.0
H8A C8 H8B . . 108.4
C6 N1 C7 . . 116.30(16)
C6 N1 Cu1 . . 111.45(11)
C7 N1 Cu1 . . 106.31(11)
C6 N1 H1A . . 104.5(15)
C7 N1 H1A . . 110.2(15)
Cu1 N1 H1A . . 107.9(15)
C5 O3 Cu1 . . 101.82(10)
C5 O3 H3A . . 113.5(18)
Cu1 O3 H3A . . 112.5(18)
C8 O4 Cu1 . . 113.63(11)
C8 O4 H4A . . 106.7(18)
Cu1 O4 H4A . . 116.8(18)
O4 Cu1 O4 . 3_757 180.0
O4 Cu1 N1 . 3_757 95.14(6)
O4 Cu1 N1 3_757 3_757 84.86(6)
O4 Cu1 N1 . . 84.86(6)
O4 Cu1 N1 3_757 . 95.14(6)
N1 Cu1 N1 3_757 . 180.0
O4 Cu1 O3 . 3_757 88.34(5)
O4 Cu1 O3 3_757 3_757 91.66(5)
N1 Cu1 O3 3_757 3_757 82.18(5)
N1 Cu1 O3 . 3_757 97.82(5)
O4 Cu1 O3 . . 91.66(5)
O4 Cu1 O3 3_757 . 88.34(5)
N1 Cu1 O3 3_757 . 97.82(5)
N1 Cu1 O3 . . 82.18(5)
O3 Cu1 O3 3_757 . 180.0

loop_
_geom_bond_atom_site_label_1
_geom_bond_atom_site_label_2
_geom_bond_site_symmetry_2
_geom_bond_distance
C1 O1 . 1.243(2)
C1 O2 . 1.255(2)
C1 C2 . 1.508(2)
C2 C4 . 1.387(3)
C2 C3 . 1.392(3)
C3 C4 3_867 1.386(2)
C3 H3 . 0.9300
C4 C3 3_867 1.386(2)
C4 H4 . 0.9300
C5 O3 . 1.427(2)
C5 C6 . 1.519(3)
C5 H5A . 0.9700
C5 H5B . 0.9700
C6 N1 . 1.478(2)
C6 H6A . 0.9700
C6 H6B . 0.9700
C7 N1 . 1.482(2)
C7 C8 . 1.515(3)
C7 H7A . 0.9700
C7 H7B . 0.9700
C8 O4 . 1.434(2)
C8 H8A . 0.9700
C8 H8B . 0.9700
N1 Cu1 . 1.9830(15)
N1 H1A . 0.847(16)
O3 Cu1 . 2.3776(13)
O3 H3A . 0.814(16)
O4 Cu1 . 1.9791(13)
O4 H4A . 0.835(17)
Cu1 O4 3_757 1.9791(13)
Cu1 N1 3_757 1.9830(15)
Cu1 O3 3_757 2.3776(13)

loop_
_geom_hbond_atom_site_label_D
_geom_hbond_atom_site_label_H
_geom_hbond_atom_site_label_A
_geom_hbond_site_symmetry_A
_geom_hbond_distance_DH
_geom_hbond_distance_HA
_geom_hbond_distance_DA
_geom_hbond_angle_DHA
N1 H1A O1 2_746 0.847(16) 2.084(16) 2.9196(19) 168(2)
O4 H4A O2 4_566 0.835(17) 1.661(17) 2.496(2) 180(3)
O3 H3A O1 3_767 0.814(16) 1.881(17) 2.6803(19) 167(2)

loop_
_geom_torsion_atom_site_label_1
_geom_torsion_atom_site_label_2
_geom_torsion_atom_site_label_3
_geom_torsion_atom_site_label_4
_geom_torsion_site_symmetry_4
_geom_torsion
O1 C1 C2 C4 . -11.6(3)
O2 C1 C2 C4 . 169.71(18)
O1 C1 C2 C3 . 167.30(18)
O2 C1 C2 C3 . -11.4(3)
C4 C2 C3 C4 3_867 0.4(3)
C1 C2 C3 C4 3_867 -178.47(17)
C3 C2 C4 C3 3_867 -0.4(3)
C1 C2 C4 C3 3_867 178.46(17)
O3 C5 C6 N1 . -52.7(2)
N1 C7 C8 O4 . 41.4(2)
C5 C6 N1 C7 . -85.3(2)
C5 C6 N1 Cu1 . 36.8(2)
C8 C7 N1 C6 . 82.9(2)
C8 C7 N1 Cu1 . -41.82(18)
C6 C5 O3 Cu1 . 37.08(18)
C7 C8 O4 Cu1 . -20.7(2)
C8 O4 Cu1 O4 3_757 -5E1(2)
C8 O4 Cu1 N1 3_757 178.34(13)
C8 O4 Cu1 N1 . -1.66(13)
C8 O4 Cu1 O3 3_757 96.35(13)
C8 O4 Cu1 O3 . -83.65(13)
C6 N1 Cu1 O4 . -103.85(13)
C7 N1 Cu1 O4 . 23.81(11)
C6 N1 Cu1 O4 3_757 76.15(13)
C7 N1 Cu1 O4 3_757 -156.19(11)
C6 N1 Cu1 N1 3_757 1E1(10)
C7 N1 Cu1 N1 3_757 13E1(10)
C6 N1 Cu1 O3 3_757 168.55(12)
C7 N1 Cu1 O3 3_757 -63.79(12)
C6 N1 Cu1 O3 . -11.45(12)
C7 N1 Cu1 O3 . 116.21(12)
C5 O3 Cu1 O4 . 69.87(12)
C5 O3 Cu1 O4 3_757 -110.13(12)
C5 O3 Cu1 N1 3_757 165.29(12)
C5 O3 Cu1 N1 . -14.71(12)
C5 O3 Cu1 O3 3_757 -40.8(3)
